data_7054694
loop_
_publ_author_name
'M. B. Reddy, Madhusudana'
'Basuroy, K.'
'Chandrappa, S.'
'Dinesh, B.'
'Vasantha, B.'
'A. Venkatesha, Manjunath'
'Balaram, P.'

_publ_section_title
;
 Structural characterization of folded and extended conformations in
 peptides containing \g amino acids with proteinogenic side chains:
 crystal structures of \gn, (\a\g)nand \g\g\d\g sequences
;
_journal_issue 5
_journal_name_full 'New J. Chem.'
_journal_page_first 3319
_journal_paper_doi 10.1039/C5NJ00132C
_journal_volume 39
_journal_year 2015
_chemical_formula_moiety 'C20 H38 N2 O5'
_chemical_formula_sum 'C20 H38 N2 O5'
_chemical_formula_weight 386.52
_chemical_name_common Boc-Gamma-S-Val-Gamma-R-Val-OMe
_chemical_name_systematic
; 
 t-Butyloxycarbonyl-gamma-S-Valyl-gamma-R-Valyl-methyl ester      
;
_space_group_IT_number 5
_symmetry_cell_setting monoclinic
_symmetry_space_group_name_Hall 'C 2y'
_symmetry_space_group_name_H-M 'C 1 2 1'
_atom_sites_solution_hydrogens geom
_atom_sites_solution_primary direct
_atom_sites_solution_secondary difmap
_audit_creation_method SHELXL-97
_audit_update_record
;
2014-12-10 deposited with the CCDC.
2015-02-18 downloaded from the CCDC.
;
_cell_angle_alpha 90.00
_cell_angle_beta 120.3230(10)
_cell_angle_gamma 90.00
_cell_formula_units_Z 4
_cell_length_a 28.9383(8)
_cell_length_b 5.14190(10)
_cell_length_c 18.4128(5)
_cell_measurement_temperature 296(2)
_cell_volume 2364.96(11)
_computing_data_collection 'BRUKER AXS SMART APEXII ULTRA CCD with Cu source'
_computing_data_reduction SAINT
_computing_structure_refinement 'SHELXL-97 (Sheldrick, 1997)'
_computing_structure_solution 'SHELXD (Schneider and Sheldrick, 2002)'
_diffrn_ambient_temperature 296(2)
_diffrn_measured_fraction_theta_full 0.975
_diffrn_measured_fraction_theta_max 0.975
_diffrn_measurement_device_type 'BRUKER AXS SMART APEXII ULTRA CCD with Cu source'
_diffrn_measurement_method 'omega and phi scan'
_diffrn_radiation_monochromator graphite
_diffrn_radiation_source 'fine-focus sealed tube'
_diffrn_radiation_type CuK\a
_diffrn_radiation_wavelength 1.54178
_diffrn_reflns_av_R_equivalents 0.0030
_diffrn_reflns_av_sigmaI/netI 0.0065
_diffrn_reflns_limit_h_max 34
_diffrn_reflns_limit_h_min -33
_diffrn_reflns_limit_k_max 6
_diffrn_reflns_limit_k_min -4
_diffrn_reflns_limit_l_max 22
_diffrn_reflns_limit_l_min -20
_diffrn_reflns_number 6864
_diffrn_reflns_theta_full 70.11
_diffrn_reflns_theta_max 70.11
_diffrn_reflns_theta_min 2.78
_exptl_absorpt_coefficient_mu 0.624
_exptl_absorpt_correction_type none
_exptl_crystal_colour colourless
_exptl_crystal_density_diffrn 1.086
_exptl_crystal_density_method 'not measured'
_exptl_crystal_description 'rectangular block'
_exptl_crystal_F_000 848
_exptl_crystal_size_max 0.35
_exptl_crystal_size_mid 0.20
_exptl_crystal_size_min 0.15
_refine_diff_density_max 0.230
_refine_diff_density_min -0.295
_refine_diff_density_rms 0.040
_refine_ls_abs_structure_details 'Flack H D (1983), Acta Cryst. A39, 876-881'
_refine_ls_abs_structure_Flack -10(10)
_refine_ls_extinction_method none
_refine_ls_goodness_of_fit_ref 1.143
_refine_ls_hydrogen_treatment mixed
_refine_ls_matrix_type full
_refine_ls_number_parameters 300
_refine_ls_number_reflns 2405
_refine_ls_number_restraints 15
_refine_ls_restrained_S_all 1.142
_refine_ls_R_factor_all 0.0522
_refine_ls_R_factor_gt 0.0499
_refine_ls_shift/su_max 0.000
_refine_ls_shift/su_mean 0.000
_refine_ls_structure_factor_coef Fsqd
_refine_ls_weighting_details 'calc w=1/[\s^2^(Fo^2^)+(0.1284P)^2^+0.0000P] where P=(Fo^2^+2Fc^2^)/3'
_refine_ls_weighting_scheme calc
_refine_ls_wR_factor_gt 0.1485
_refine_ls_wR_factor_ref 0.1496
_reflns_number_gt 2116
_reflns_number_total 2405
_reflns_threshold_expression >2sigma(I)
_cod_data_source_file c5nj00132c2.cif
_cod_data_source_block SGVRGV
_cod_depositor_comments
;
The following automatic conversions were performed:

'_symmetry_cell_setting' value 'Monoclinic' changed to 'monoclinic'
according to
/usr/data/users/saulius/crontab/automatic-downloads/rss-feeds/RSC/lib/dictionaries/cif_core.dic
dictionary named 'cif_core.dic' version 2.4.2 from 2011-04-26.

Automatic conversion script
Id: cif_fix_values 3008 2015-01-20 13:52:24Z robertas 

 Adding full bibliography for 7054687--7054695.cif.
;
_cod_original_cell_volume 2364.96(10)
_cod_original_sg_symbol_H-M C2
_cod_database_code 7054694

loop_
_symmetry_equiv_pos_as_xyz
'x, y, z'
'-x, y, -z'
'x+1/2, y+1/2, z'
'-x+1/2, y+1/2, -z'

loop_
_atom_site_label
_atom_site_type_symbol
_atom_site_fract_x
_atom_site_fract_y
_atom_site_fract_z
_atom_site_U_iso_or_equiv
_atom_site_adp_type
_atom_site_occupancy
_atom_site_symmetry_multiplicity
_atom_site_calc_flag
_atom_site_refinement_flags
O1 O 0.34163(7) 0.1991(4) 0.78344(11) 0.0663(5) Uani 1 1 d .
O O 0.50816(6) -0.0675(4) 0.67894(14) 0.0756(5) Uani 1 1 d .
C1G C 0.36491(8) -0.0190(5) 0.57657(12) 0.0554(5) Uani 1 1 d D
C1 C 0.34274(7) -0.0341(4) 0.76799(11) 0.0505(5) Uani 1 1 d .
O0 O 0.44750(8) -0.3972(4) 0.63562(16) 0.0799(6) Uani 1 1 d .
C1B C 0.34150(8) 0.0573(5) 0.63169(12) 0.0572(5) Uani 1 1 d D
N1 N 0.42273(7) 0.0253(4) 0.62292(13) 0.0594(5) Uani 1 1 d D
N2 N 0.33060(7) -0.2235(4) 0.80520(10) 0.0529(4) Uani 1 1 d D
C2G C 0.31980(9) -0.1797(5) 0.87397(13) 0.0612(6) Uani 1 1 d D
C0 C 0.45814(9) -0.1676(5) 0.64459(15) 0.0584(5) Uani 1 1 d .
C1A C 0.35977(8) -0.1240(5) 0.70658(12) 0.0538(5) Uani 1 1 d D
C4T C 0.55449(9) -0.2407(6) 0.70807(18) 0.0759(7) Uani 1 1 d .
C1D C 0.33892(11) 0.1256(8) 0.49165(16) 0.0779(8) Uani 1 1 d D
C2D C 0.25890(14) -0.1808(9) 0.8403(2) 0.0940(10) Uani 1 1 d D
C2B C 0.34870(11) -0.3886(6) 0.94054(15) 0.0698(6) Uani 1 1 d D
O3 O 0.48855(9) -0.5633(8) 1.08109(16) 0.1175(11) Uani 1 1 d .
O2 O 0.41450(12) -0.7834(7) 1.05100(15) 0.1137(9) Uani 1 1 d .
C2A C 0.40825(12) -0.3889(8) 0.97669(16) 0.0829(8) Uani 1 1 d D
H2A1 H 0.4158 -0.4072 0.9313 0.100 Uiso 1 1 calc RD
H2A2 H 0.4227 -0.2232 1.0040 0.100 Uiso 1 1 calc RD
C2T C 0.55038(13) -0.3953(10) 0.6360(2) 0.0981(10) Uani 1 1 d .
H2T1 H 0.5395 -0.2832 0.5884 0.147 Uiso 1 1 calc R
H2T2 H 0.5244 -0.5312 0.6215 0.147 Uiso 1 1 calc R
H2T3 H 0.5846 -0.4705 0.6520 0.147 Uiso 1 1 calc R
C3T C 0.55909(14) -0.4118(10) 0.7795(2) 0.0987(10) Uani 1 1 d .
H3T1 H 0.5323 -0.5456 0.7566 0.148 Uiso 1 1 calc R
H3T2 H 0.5538 -0.3070 0.8180 0.148 Uiso 1 1 calc R
H3T3 H 0.5940 -0.4898 0.8088 0.148 Uiso 1 1 calc R
C1E2 C 0.36932(15) 0.072(2) 0.4454(2) 0.143(3) Uani 1 1 d .
H1E1 H 0.3532 0.1681 0.3936 0.215 Uiso 1 1 calc R
H1E2 H 0.3680 -0.1104 0.4336 0.215 Uiso 1 1 calc R
H1E3 H 0.4059 0.1253 0.4800 0.215 Uiso 1 1 calc R
C2 C 0.43546(13) -0.6018(8) 1.03861(15) 0.0843(9) Uani 1 1 d .
C1T C 0.60068(12) -0.0514(9) 0.7419(4) 0.1241(16) Uani 1 1 d .
H1T1 H 0.6043 0.0333 0.7910 0.186 Uiso 1 1 calc R
H1T2 H 0.5940 0.0765 0.6997 0.186 Uiso 1 1 calc R
H1T3 H 0.6331 -0.1435 0.7565 0.186 Uiso 1 1 calc R
C1E1 C 0.28074(11) 0.0484(14) 0.43730(17) 0.1124(16) Uani 1 1 d .
H1E4 H 0.2627 0.0700 0.4686 0.169 Uiso 1 1 calc R
H1E5 H 0.2786 -0.1303 0.4208 0.169 Uiso 1 1 calc R
H1E6 H 0.2641 0.1564 0.3881 0.169 Uiso 1 1 calc R
C2E1 C 0.22702(13) -0.0074(11) 0.7678(2) 0.1073(12) Uani 1 1 d .
H2E1 H 0.2345 0.1705 0.7858 0.161 Uiso 1 1 calc R
H2E2 H 0.1896 -0.0419 0.7451 0.161 Uiso 1 1 calc R
H2E3 H 0.2363 -0.0382 0.7253 0.161 Uiso 1 1 calc R
C3 C 0.52036(18) -0.7633(16) 1.1392(3) 0.144(2) Uani 1 1 d .
H3A H 0.5178 -0.9193 1.1088 0.216 Uiso 1 1 calc R
H3B H 0.5075 -0.7966 1.1772 0.216 Uiso 1 1 calc R
H3C H 0.5570 -0.7078 1.1704 0.216 Uiso 1 1 calc R
C2E2 C 0.2484(2) -0.101(2) 0.9119(4) 0.175(4) Uani 1 1 d .
H2E4 H 0.2149 -0.1724 0.9011 0.263 Uiso 1 1 calc R
H2E5 H 0.2471 0.0855 0.9144 0.263 Uiso 1 1 calc R
H2E6 H 0.2767 -0.1657 0.9646 0.263 Uiso 1 1 calc R
H2D H 0.2349(9) -0.336(5) 0.8122(14) 0.053(6) Uiso 1 1 d D
H1B1 H 0.3499(11) 0.236(4) 0.6474(18) 0.075(8) Uiso 1 1 d D
H1G H 0.3586(9) -0.205(4) 0.5661(12) 0.048(6) Uiso 1 1 d D
H2G H 0.3347(8) -0.013(4) 0.8965(13) 0.041(5) Uiso 1 1 d D
H1A1 H 0.3467(9) -0.300(4) 0.6929(15) 0.060(6) Uiso 1 1 d D
H2 H 0.3323(11) -0.383(4) 0.7930(16) 0.066(8) Uiso 1 1 d D
H1D H 0.3336(10) 0.313(4) 0.4867(16) 0.056(6) Uiso 1 1 d D
H1B2 H 0.3026(7) 0.061(8) 0.5956(14) 0.069(7) Uiso 1 1 d D
H1 H 0.4346(13) 0.182(5) 0.631(2) 0.084(10) Uiso 1 1 d D
H2B1 H 0.3390(13) -0.566(4) 0.9179(19) 0.078(9) Uiso 1 1 d D
H1A2 H 0.3973(7) -0.153(7) 0.7362(17) 0.075(7) Uiso 1 1 d D
H2B2 H 0.3523(14) -0.349(11) 0.9926(16) 0.110(12) Uiso 1 1 d D

loop_
_atom_site_aniso_label
_atom_site_aniso_U_11
_atom_site_aniso_U_22
_atom_site_aniso_U_33
_atom_site_aniso_U_23
_atom_site_aniso_U_13
_atom_site_aniso_U_12
O1 0.0892(11) 0.0406(10) 0.0764(9) -0.0066(7) 0.0472(8) -0.0001(8)
O 0.0521(8) 0.0505(10) 0.1192(12) 0.0083(9) 0.0395(8) 0.0070(7)
C1G 0.0541(10) 0.0519(13) 0.0616(9) -0.0004(9) 0.0302(8) 0.0020(9)
C1 0.0498(8) 0.0420(12) 0.0527(8) -0.0045(8) 0.0205(7) 0.0034(7)
O0 0.0685(10) 0.0451(11) 0.1222(14) -0.0001(10) 0.0453(10) 0.0016(9)
C1B 0.0532(9) 0.0554(14) 0.0606(10) 0.0028(10) 0.0269(8) 0.0081(9)
N1 0.0510(9) 0.0482(12) 0.0787(10) 0.0023(8) 0.0324(7) 0.0028(7)
N2 0.0639(9) 0.0388(10) 0.0559(7) -0.0024(7) 0.0301(7) 0.0059(7)
C2G 0.0784(14) 0.0489(13) 0.0617(10) -0.0003(9) 0.0393(10) 0.0073(10)
C0 0.0563(11) 0.0459(14) 0.0766(11) 0.0035(9) 0.0361(9) 0.0026(9)
C1A 0.0579(10) 0.0446(12) 0.0593(9) -0.0014(9) 0.0300(8) 0.0052(9)
C4T 0.0580(12) 0.0576(17) 0.1086(17) 0.0121(14) 0.0394(12) 0.0145(11)
C1D 0.0668(13) 0.097(2) 0.0713(12) 0.0218(14) 0.0362(10) 0.0149(15)
C2D 0.0921(19) 0.092(3) 0.120(2) 0.005(2) 0.0698(18) 0.0158(19)
C2B 0.0903(16) 0.0592(16) 0.0660(11) 0.0028(11) 0.0439(11) 0.0108(13)
O3 0.0934(14) 0.154(3) 0.1022(13) 0.0513(18) 0.0471(11) 0.0442(18)
O2 0.1253(19) 0.0721(17) 0.1000(14) 0.0136(14) 0.0246(13) 0.0051(16)
C2A 0.0887(16) 0.0750(19) 0.0738(12) 0.0069(14) 0.0328(12) 0.0137(16)
C2T 0.0890(18) 0.096(3) 0.124(2) 0.015(2) 0.0648(18) 0.024(2)
C3T 0.0926(19) 0.092(3) 0.1057(19) 0.021(2) 0.0456(15) 0.030(2)
C1E2 0.103(2) 0.258(8) 0.0920(17) 0.045(3) 0.0662(17) 0.036(4)
C2 0.0955(18) 0.077(2) 0.0642(12) -0.0012(14) 0.0286(12) 0.0137(18)
C1T 0.0572(14) 0.083(3) 0.207(4) 0.010(3) 0.049(2) 0.0116(16)
C1E1 0.0695(14) 0.187(5) 0.0671(12) 0.014(2) 0.0248(11) 0.010(2)
C2E1 0.0725(16) 0.113(3) 0.122(2) -0.016(2) 0.0384(15) 0.0155(19)
C3 0.100(2) 0.188(6) 0.125(3) 0.073(4) 0.042(2) 0.068(4)
C2E2 0.156(4) 0.270(10) 0.167(4) 0.065(6) 0.131(4) 0.087(6)

loop_
_atom_type_symbol
_atom_type_description
_atom_type_scat_dispersion_real
_atom_type_scat_dispersion_imag
_atom_type_scat_source
C C 0.0181 0.0000 'International Tables Vol C Tables 4.2.6.8 and 6.1.1.4'
H H 0.0000 0.0000 'International Tables Vol C Tables 4.2.6.8 and 6.1.1.4'
N N 0.0311 0.0000 'International Tables Vol C Tables 4.2.6.8 and 6.1.1.4'
O O 0.0492 0.0000 'International Tables Vol C Tables 4.2.6.8 and 6.1.1.4'

loop_
_geom_angle_atom_site_label_1
_geom_angle_atom_site_label_2
_geom_angle_atom_site_label_3
_geom_angle
C0 O C4T 120.2(2)
N1 C1G C1B 109.42(16)
N1 C1G C1D 110.2(2)
C1B C1G C1D 113.4(2)
N1 C1G H1G 108.2(13)
C1B C1G H1G 106.3(13)
C1D C1G H1G 109.1(13)
O1 C1 N2 123.04(19)
O1 C1 C1A 121.5(2)
N2 C1 C1A 115.40(19)
C1A C1B C1G 112.14(19)
C1A C1B H1B1 113.3(18)
C1G C1B H1B1 108.4(18)
C1A C1B H1B2 112.6(19)
C1G C1B H1B2 107.4(15)
H1B1 C1B H1B2 102(3)
C0 N1 C1G 122.6(2)
C0 N1 H1 118(2)
C1G N1 H1 119(2)
C1 N2 C2G 123.81(19)
C1 N2 H2 120(2)
C2G N2 H2 116(2)
N2 C2G C2B 108.45(19)
N2 C2G C2D 110.5(2)
C2B C2G C2D 111.8(2)
N2 C2G H2G 105.5(13)
C2B C2G H2G 109.9(14)
C2D C2G H2G 110.5(13)
O0 C0 N1 125.5(2)
O0 C0 O 124.9(2)
N1 C0 O 109.6(2)
C1 C1A C1B 113.22(18)
C1 C1A H1A1 104.4(16)
C1B C1A H1A1 115.3(15)
C1 C1A H1A2 109.2(17)
C1B C1A H1A2 113.0(19)
H1A1 C1A H1A2 101(3)
O C4T C2T 110.4(2)
O C4T C1T 102.4(3)
C2T C4T C1T 111.4(3)
O C4T C3T 109.2(2)
C2T C4T C3T 112.9(3)
C1T C4T C3T 109.9(3)
C1E1 C1D C1E2 110.2(3)
C1E1 C1D C1G 110.8(3)
C1E2 C1D C1G 110.8(3)
C1E1 C1D H1D 97.3(16)
C1E2 C1D H1D 103.6(16)
C1G C1D H1D 123.1(16)
C2E1 C2D C2G 115.2(3)
C2E1 C2D C2E2 107.9(4)
C2G C2D C2E2 109.3(4)
C2E1 C2D H2D 93.4(15)
C2G C2D H2D 123.8(15)
C2E2 C2D H2D 105.5(14)
C2A C2B C2G 113.5(2)
C2A C2B H2B1 101.8(19)
C2G C2B H2B1 113(2)
C2A C2B H2B2 92(2)
C2G C2B H2B2 114(3)
H2B1 C2B H2B2 120(4)
C2 O3 C3 116.4(4)
C2 C2A C2B 112.7(3)
C2 C2A H2A1 109.1
C2B C2A H2A1 109.1
C2 C2A H2A2 109.1
C2B C2A H2A2 109.1
H2A1 C2A H2A2 107.8
C4T C2T H2T1 109.5
C4T C2T H2T2 109.5
H2T1 C2T H2T2 109.5
C4T C2T H2T3 109.5
H2T1 C2T H2T3 109.5
H2T2 C2T H2T3 109.5
C4T C3T H3T1 109.5
C4T C3T H3T2 109.5
H3T1 C3T H3T2 109.5
C4T C3T H3T3 109.5
H3T1 C3T H3T3 109.5
H3T2 C3T H3T3 109.5
C1D C1E2 H1E1 109.5
C1D C1E2 H1E2 109.5
H1E1 C1E2 H1E2 109.5
C1D C1E2 H1E3 109.5
H1E1 C1E2 H1E3 109.5
H1E2 C1E2 H1E3 109.5
O2 C2 O3 123.1(3)
O2 C2 C2A 126.7(3)
O3 C2 C2A 110.2(3)
C4T C1T H1T1 109.5
C4T C1T H1T2 109.5
H1T1 C1T H1T2 109.5
C4T C1T H1T3 109.5
H1T1 C1T H1T3 109.5
H1T2 C1T H1T3 109.5
C1D C1E1 H1E4 109.5
C1D C1E1 H1E5 109.5
H1E4 C1E1 H1E5 109.5
C1D C1E1 H1E6 109.5
H1E4 C1E1 H1E6 109.5
H1E5 C1E1 H1E6 109.5
C2D C2E1 H2E1 109.5
C2D C2E1 H2E2 109.5
H2E1 C2E1 H2E2 109.5
C2D C2E1 H2E3 109.5
H2E1 C2E1 H2E3 109.5
H2E2 C2E1 H2E3 109.5
O3 C3 H3A 109.5
O3 C3 H3B 109.5
H3A C3 H3B 109.5
O3 C3 H3C 109.5
H3A C3 H3C 109.5
H3B C3 H3C 109.5
C2D C2E2 H2E4 109.5
C2D C2E2 H2E5 109.5
H2E4 C2E2 H2E5 109.5
C2D C2E2 H2E6 109.5
H2E4 C2E2 H2E6 109.5
H2E5 C2E2 H2E6 109.5

loop_
_geom_bond_atom_site_label_1
_geom_bond_atom_site_label_2
_geom_bond_distance
O1 C1 1.236(3)
O C0 1.355(3)
O C4T 1.467(3)
C1G N1 1.462(3)
C1G C1B 1.529(3)
C1G C1D 1.541(3)
C1G H1G 0.976(18)
C1 N2 1.336(3)
C1 C1A 1.516(3)
O0 C0 1.211(3)
C1B C1A 1.521(3)
C1B H1B1 0.96(2)
C1B H1B2 0.977(17)
N1 C0 1.334(3)
N1 H1 0.86(2)
N2 C2G 1.467(3)
N2 H2 0.857(19)
C2G C2B 1.523(4)
C2G C2D 1.545(4)
C2G H2G 0.956(18)
C1A H1A1 0.963(19)
C1A H1A2 0.949(18)
C4T C2T 1.499(5)
C4T C1T 1.511(5)
C4T C3T 1.532(5)
C1D C1E1 1.514(4)
C1D C1E2 1.527(4)
C1D H1D 0.974(19)
C2D C2E1 1.479(6)
C2D C2E2 1.551(6)
C2D H2D 1.012(18)
C2B C2A 1.501(4)
C2B H2B1 0.98(2)
C2B H2B2 0.933(19)
O3 C2 1.341(4)
O3 C3 1.434(6)
O2 C2 1.196(5)
C2A C2 1.487(5)
C2A H2A1 0.9700
C2A H2A2 0.9700
C2T H2T1 0.9600
C2T H2T2 0.9600
C2T H2T3 0.9600
C3T H3T1 0.9600
C3T H3T2 0.9600
C3T H3T3 0.9600
C1E2 H1E1 0.9600
C1E2 H1E2 0.9600
C1E2 H1E3 0.9600
C1T H1T1 0.9600
C1T H1T2 0.9600
C1T H1T3 0.9600
C1E1 H1E4 0.9600
C1E1 H1E5 0.9600
C1E1 H1E6 0.9600
C2E1 H2E1 0.9600
C2E1 H2E2 0.9600
C2E1 H2E3 0.9600
C3 H3A 0.9600
C3 H3B 0.9600
C3 H3C 0.9600
C2E2 H2E4 0.9600
C2E2 H2E5 0.9600
C2E2 H2E6 0.9600

loop_
_geom_torsion_atom_site_label_1
_geom_torsion_atom_site_label_2
_geom_torsion_atom_site_label_3
_geom_torsion_atom_site_label_4
_geom_torsion
N1 C1G C1B C1A -67.7(3)
C1D C1G C1B C1A 168.8(2)
C1B C1G N1 C0 115.7(2)
C1D C1G N1 C0 -119.0(3)
O1 C1 N2 C2G -6.2(3)
C1A C1 N2 C2G 172.06(18)
C1 N2 C2G C2B -136.4(2)
C1 N2 C2G C2D 100.7(3)
C1G N1 C0 O0 -6.8(4)
C1G N1 C0 O 173.71(19)
C4T O C0 O0 0.5(4)
C4T O C0 N1 -180.0(2)
O1 C1 C1A C1B -36.5(3)
N2 C1 C1A C1B 145.18(19)
C1G C1B C1A C1 172.95(18)
C0 O C4T C2T 62.1(3)
C0 O C4T C1T -179.2(3)
C0 O C4T C3T -62.7(3)
N1 C1G C1D C1E1 171.2(3)
C1B C1G C1D C1E1 -65.8(4)
N1 C1G C1D C1E2 48.5(5)
C1B C1G C1D C1E2 171.6(4)
N2 C2G C2D C2E1 -51.5(4)
C2B C2G C2D C2E1 -172.4(3)
N2 C2G C2D C2E2 -173.1(5)
C2B C2G C2D C2E2 66.0(6)
N2 C2G C2B C2A 59.6(3)
C2D C2G C2B C2A -178.3(3)
C2G C2B C2A C2 -177.3(2)
C3 O3 C2 O2 4.5(5)
C3 O3 C2 C2A -175.9(4)
C2B C2A C2 O2 11.9(5)
C2B C2A C2 O3 -167.6(3)
